data_7040209
loop_
_publ_author_name
'Lee, Kyounghoon'
'Wei, Haochuan'
'Blake, Anastasia V.'
'Donahue, Courtney M.'
'Keith, Jason M.'
'Daly, Scott R.'

_publ_section_title
;
 Ligand K-edge XAS, DFT, and TDDFT analysis of pincer linker variations in
 Rh(i) PNP complexes: reactivity insights from electronic structure.
;
_journal_issue 24
_journal_name_full 'Dalton transactions (Cambridge, England : 2003)'
_journal_page_first 9774
_journal_page_last 9785
_journal_paper_doi 10.1039/c6dt00200e
_journal_volume 45
_journal_year 2016
_chemical_formula_moiety 'C21 H39 Cl N O2 P2 Rh'
_chemical_formula_sum 'C21 H39 Cl N O2 P2 Rh'
_chemical_formula_weight 537.83
_chemical_name_systematic
; 
 ? 
;
_space_group_IT_number 2
_symmetry_cell_setting triclinic
_symmetry_space_group_name_Hall '-P 1'
_symmetry_space_group_name_H-M 'P -1'
_atom_sites_solution_hydrogens geom
_atom_sites_solution_primary direct
_atom_sites_solution_secondary difmap
_audit_creation_method SHELXL-97
_audit_update_record
;
2016-01-14 deposited with the CCDC.
2016-05-16 downloaded from the CCDC.
;
_cell_angle_alpha 100.073(5)
_cell_angle_beta 96.132(5)
_cell_angle_gamma 104.518(5)
_cell_formula_units_Z 2
_cell_length_a 8.3122(8)
_cell_length_b 12.1619(12)
_cell_length_c 13.3122(13)
_cell_measurement_reflns_used 9876
_cell_measurement_temperature 190(2)
_cell_measurement_theta_max 28.04
_cell_measurement_theta_min 2.56
_cell_volume 1266.6(2)
_computing_molecular_graphics 'SHELXL-97 (Sheldrick, 1997)'
_computing_publication_material 'SHELXL-97 (Sheldrick, 1997)'
_computing_structure_refinement 'SHELXL-97 (Sheldrick, 1997)'
_computing_structure_solution 'SHELXS-97 (Sheldrick, 1990)'
_diffrn_ambient_temperature 190(2)
_diffrn_measured_fraction_theta_full 0.998
_diffrn_measured_fraction_theta_max 0.998
_diffrn_measurement_device_type 'Bruker-Nonius KappaCCD diffractometer'
_diffrn_radiation_monochromator graphite
_diffrn_radiation_source 'fine-focus sealed tube'
_diffrn_radiation_type MoK\a
_diffrn_radiation_wavelength 0.71073
_diffrn_reflns_av_R_equivalents 0.0253
_diffrn_reflns_av_sigmaI/netI 0.0275
_diffrn_reflns_limit_h_max 10
_diffrn_reflns_limit_h_min -11
_diffrn_reflns_limit_k_max 16
_diffrn_reflns_limit_k_min -16
_diffrn_reflns_limit_l_max 17
_diffrn_reflns_limit_l_min -17
_diffrn_reflns_number 19343
_diffrn_reflns_theta_full 28.07
_diffrn_reflns_theta_max 28.07
_diffrn_reflns_theta_min 1.57
_exptl_absorpt_coefficient_mu 0.922
_exptl_absorpt_correction_T_max 0.9383
_exptl_absorpt_correction_T_min 0.7955
_exptl_absorpt_correction_type multi-scan
_exptl_absorpt_process_details SADABS
_exptl_crystal_colour orange
_exptl_crystal_density_diffrn 1.410
_exptl_crystal_density_method 'not measured'
_exptl_crystal_description plate
_exptl_crystal_F_000 560
_exptl_crystal_size_max 0.26
_exptl_crystal_size_mid 0.16
_exptl_crystal_size_min 0.07
_refine_diff_density_max 0.744
_refine_diff_density_min -0.720
_refine_diff_density_rms 0.250
_refine_ls_extinction_coef 0.0168(10)
_refine_ls_extinction_expression Fc^*^=kFc[1+0.001xFc^2^\l^3^/sin(2\q)]^-1/4^
_refine_ls_extinction_method SHELXL
_refine_ls_goodness_of_fit_ref 1.240
_refine_ls_hydrogen_treatment mixed
_refine_ls_matrix_type full
_refine_ls_number_parameters 266
_refine_ls_number_reflns 6137
_refine_ls_number_restraints 0
_refine_ls_restrained_S_all 1.240
_refine_ls_R_factor_all 0.0351
_refine_ls_R_factor_gt 0.0289
_refine_ls_shift/su_max 0.002
_refine_ls_shift/su_mean 0.000
_refine_ls_structure_factor_coef Fsqd
_refine_ls_weighting_details 'calc w=1/[\s^2^(Fo^2^)+(0.0475P)^2^+0.3213P] where P=(Fo^2^+2Fc^2^)/3'
_refine_ls_weighting_scheme calc
_refine_ls_wR_factor_gt 0.0729
_refine_ls_wR_factor_ref 0.0907
_reflns_number_gt 5574
_reflns_number_total 6137
_reflns_threshold_expression >2sigma(I)
_cod_data_source_file c6dt00200e2.cif
_cod_data_source_block dal157
_cod_depositor_comments
;
The following automatic conversions were performed:

'_symmetry_cell_setting' value 'Triclinic' changed to 'triclinic'
according to
/usr/data/users/saulius/crontab/automatic-downloads/current/RSC/lib/dictionaries/cif_core.dic
dictionary named 'cif_core.dic' version 2.4.2 from 2011-04-26.

Automatic conversion script
Id: cif_fix_values 4268 2015-11-12 08:31:59Z antanas 
;
_cod_original_sg_symbol_H-M P-1
_cod_database_code 7040209

loop_
_symmetry_equiv_pos_as_xyz
'x, y, z'
'-x, -y, -z'

loop_
_atom_site_label
_atom_site_type_symbol
_atom_site_fract_x
_atom_site_fract_y
_atom_site_fract_z
_atom_site_U_iso_or_equiv
_atom_site_adp_type
_atom_site_occupancy
_atom_site_symmetry_multiplicity
_atom_site_calc_flag
_atom_site_refinement_flags
Rh1 Rh 0.53347(2) 0.739112(14) 0.775851(12) 0.01820(8) Uani 1 1 d .
Cl1 Cl 0.69167(9) 0.73417(6) 0.93197(5) 0.03877(17) Uani 1 1 d .
N1 N 0.3978(2) 0.74329(16) 0.64308(13) 0.0168(4) Uani 1 1 d .
C1 C 0.4383(3) 0.83540(19) 0.59661(16) 0.0193(4) Uani 1 1 d .
C2 C 0.3459(3) 0.8423(2) 0.50635(17) 0.0240(5) Uani 1 1 d .
H2 H 0.3771 0.9082 0.4761 0.029 Uiso 1 1 calc R
C3 C 0.2068(3) 0.7507(2) 0.46124(18) 0.0242(5) Uani 1 1 d .
H3 H 0.1409 0.7534 0.3994 0.029 Uiso 1 1 calc R
C4 C 0.1631(3) 0.6550(2) 0.50571(17) 0.0221(5) Uani 1 1 d .
H4 H 0.0682 0.5914 0.4750 0.027 Uiso 1 1 calc R
C5 C 0.2612(3) 0.65440(19) 0.59595(16) 0.0180(4) Uani 1 1 d .
O1 O 0.2214(2) 0.56200(14) 0.64081(12) 0.0222(3) Uani 1 1 d .
O2 O 0.5757(2) 0.92305(14) 0.64165(12) 0.0233(4) Uani 1 1 d .
P1 P 0.34086(7) 0.56646(5) 0.75415(4) 0.01724(12) Uani 1 1 d .
C11 C 0.4061(3) 0.4310(2) 0.7172(2) 0.0299(5) Uani 1 1 d .
C12 C 0.5043(6) 0.4123(3) 0.8135(3) 0.0777(15) Uani 1 1 d .
H12A H 0.4259 0.3832 0.8590 0.116 Uiso 1 1 calc R
H12B H 0.5836 0.4862 0.8502 0.116 Uiso 1 1 calc R
H12C H 0.5665 0.3556 0.7931 0.116 Uiso 1 1 calc R
C13 C 0.2648(4) 0.3215(3) 0.6696(3) 0.0520(9) Uani 1 1 d .
H13A H 0.1922 0.3369 0.6139 0.078 Uiso 1 1 calc R
H13B H 0.1984 0.2980 0.7227 0.078 Uiso 1 1 calc R
H13C H 0.3130 0.2590 0.6417 0.078 Uiso 1 1 calc R
C14 C 0.5221(7) 0.4562(4) 0.6388(4) 0.096(2) Uani 1 1 d .
H14A H 0.5677 0.3900 0.6191 0.144 Uiso 1 1 calc R
H14B H 0.6148 0.5258 0.6691 0.144 Uiso 1 1 calc R
H14C H 0.4591 0.4690 0.5775 0.144 Uiso 1 1 calc R
C21 C 0.1744(3) 0.5510(2) 0.83777(18) 0.0255(5) Uani 1 1 d .
C22 C 0.1175(5) 0.6614(3) 0.8402(4) 0.0705(13) Uani 1 1 d .
H22A H 0.0378 0.6648 0.8891 0.106 Uiso 1 1 calc R
H22B H 0.0626 0.6608 0.7710 0.106 Uiso 1 1 calc R
H22C H 0.2154 0.7295 0.8619 0.106 Uiso 1 1 calc R
C23 C 0.2547(5) 0.5521(5) 0.9449(3) 0.0838(17) Uani 1 1 d .
H23A H 0.1800 0.5682 0.9943 0.126 Uiso 1 1 calc R
H23B H 0.3623 0.6124 0.9632 0.126 Uiso 1 1 calc R
H23C H 0.2741 0.4762 0.9469 0.126 Uiso 1 1 calc R
C24 C 0.0206(4) 0.4489(3) 0.7989(3) 0.0551(10) Uani 1 1 d .
H24A H 0.0491 0.3771 0.8066 0.083 Uiso 1 1 calc R
H24B H -0.0182 0.4449 0.7259 0.083 Uiso 1 1 calc R
H24C H -0.0689 0.4586 0.8391 0.083 Uiso 1 1 calc R
P2 P 0.68525(7) 0.91128(5) 0.75257(4) 0.01796(13) Uani 1 1 d .
C31 C 0.8927(3) 0.9182(2) 0.7089(2) 0.0292(5) Uani 1 1 d .
C32 C 1.0228(4) 0.9309(3) 0.8034(3) 0.0506(9) Uani 1 1 d .
H32A H 1.1250 0.9157 0.7809 0.076 Uiso 1 1 calc R
H32B H 0.9767 0.8753 0.8451 0.076 Uiso 1 1 calc R
H32C H 1.0501 1.0101 0.8449 0.076 Uiso 1 1 calc R
C33 C 0.9551(4) 1.0134(3) 0.6495(3) 0.0509(9) Uani 1 1 d .
H33A H 0.9836 1.0896 0.6964 0.076 Uiso 1 1 calc R
H33B H 0.8665 1.0093 0.5930 0.076 Uiso 1 1 calc R
H33C H 1.0552 1.0022 0.6210 0.076 Uiso 1 1 calc R
C34 C 0.8681(5) 0.8002(3) 0.6389(3) 0.0572(10) Uani 1 1 d .
H34A H 0.7821 0.7898 0.5790 0.086 Uiso 1 1 calc R
H34B H 0.8319 0.7389 0.6773 0.086 Uiso 1 1 calc R
H34C H 0.9745 0.7958 0.6154 0.086 Uiso 1 1 calc R
C41 C 0.6796(3) 1.0483(2) 0.83830(19) 0.0271(5) Uani 1 1 d .
C42 C 0.7553(5) 1.1598(2) 0.8045(2) 0.0445(8) Uani 1 1 d .
H42A H 0.7090 1.1531 0.7321 0.067 Uiso 1 1 calc R
H42B H 0.8778 1.1742 0.8116 0.067 Uiso 1 1 calc R
H42C H 0.7281 1.2245 0.8478 0.067 Uiso 1 1 calc R
C43 C 0.7672(6) 1.0507(3) 0.9462(2) 0.0595(10) Uani 1 1 d .
H43A H 0.8891 1.0694 0.9472 0.089 Uiso 1 1 calc R
H43B H 0.7274 0.9745 0.9636 0.089 Uiso 1 1 calc R
H43C H 0.7410 1.1099 0.9969 0.089 Uiso 1 1 calc R
C44 C 0.4922(4) 1.0354(3) 0.8416(3) 0.0554(10) Uani 1 1 d .
H44A H 0.4794 1.1008 0.8917 0.083 Uiso 1 1 calc R
H44B H 0.4420 0.9624 0.8622 0.083 Uiso 1 1 calc R
H44C H 0.4354 1.0347 0.7730 0.083 Uiso 1 1 calc R

loop_
_atom_site_aniso_label
_atom_site_aniso_U_11
_atom_site_aniso_U_22
_atom_site_aniso_U_33
_atom_site_aniso_U_23
_atom_site_aniso_U_13
_atom_site_aniso_U_12
Rh1 0.01885(11) 0.01832(11) 0.01538(10) 0.00685(7) -0.00218(6) 0.00117(7)
Cl1 0.0401(4) 0.0386(4) 0.0297(3) 0.0178(3) -0.0147(3) -0.0024(3)
N1 0.0177(9) 0.0160(9) 0.0158(8) 0.0050(7) 0.0010(7) 0.0026(7)
C1 0.0192(10) 0.0190(10) 0.0175(10) 0.0051(8) 0.0000(8) 0.0016(9)
C2 0.0278(12) 0.0227(11) 0.0207(11) 0.0117(9) -0.0014(9) 0.0029(10)
C3 0.0242(11) 0.0276(12) 0.0186(10) 0.0082(9) -0.0043(9) 0.0042(10)
C4 0.0218(11) 0.0223(11) 0.0182(10) 0.0046(8) -0.0025(8) 0.0009(9)
C5 0.0204(10) 0.0169(10) 0.0161(10) 0.0050(8) 0.0025(8) 0.0032(8)
O1 0.0263(8) 0.0177(8) 0.0185(8) 0.0076(6) -0.0031(6) -0.0010(6)
O2 0.0221(8) 0.0219(8) 0.0215(8) 0.0101(6) -0.0040(6) -0.0026(7)
P1 0.0198(3) 0.0161(3) 0.0152(3) 0.0056(2) 0.0006(2) 0.0031(2)
C11 0.0329(14) 0.0229(12) 0.0355(14) 0.0040(10) 0.0041(11) 0.0123(11)
C12 0.100(3) 0.051(2) 0.076(3) -0.0055(19) -0.043(2) 0.047(2)
C13 0.054(2) 0.0252(14) 0.067(2) -0.0119(14) -0.0033(17) 0.0137(14)
C14 0.120(4) 0.058(3) 0.147(5) 0.030(3) 0.106(4) 0.048(3)
C21 0.0240(12) 0.0303(13) 0.0196(11) 0.0053(9) 0.0063(9) 0.0017(10)
C22 0.070(3) 0.048(2) 0.107(3) 0.011(2) 0.057(3) 0.027(2)
C23 0.048(2) 0.172(5) 0.0273(16) 0.037(2) 0.0093(15) 0.010(3)
C24 0.0422(18) 0.053(2) 0.0507(19) -0.0059(15) 0.0231(15) -0.0169(15)
P2 0.0167(3) 0.0189(3) 0.0161(3) 0.0060(2) -0.0005(2) 0.0009(2)
C31 0.0207(12) 0.0372(14) 0.0333(13) 0.0131(11) 0.0080(10) 0.0090(10)
C32 0.0225(14) 0.073(2) 0.060(2) 0.0295(18) -0.0011(13) 0.0109(15)
C33 0.0401(17) 0.065(2) 0.065(2) 0.0402(18) 0.0314(16) 0.0185(16)
C34 0.049(2) 0.058(2) 0.066(2) -0.0015(18) 0.0256(18) 0.0214(17)
C41 0.0359(14) 0.0210(11) 0.0219(11) 0.0029(9) 0.0056(10) 0.0039(10)
C42 0.066(2) 0.0221(13) 0.0443(17) 0.0083(12) 0.0178(15) 0.0048(14)
C43 0.106(3) 0.0432(18) 0.0218(14) -0.0004(13) -0.0056(16) 0.019(2)
C44 0.0477(19) 0.0459(19) 0.073(2) -0.0014(17) 0.0307(18) 0.0142(16)

loop_
_atom_type_symbol
_atom_type_description
_atom_type_scat_dispersion_real
_atom_type_scat_dispersion_imag
_atom_type_scat_source
C C 0.0033 0.0016 'International Tables Vol C Tables 4.2.6.8 and 6.1.1.4'
H H 0.0000 0.0000 'International Tables Vol C Tables 4.2.6.8 and 6.1.1.4'
N N 0.0061 0.0033 'International Tables Vol C Tables 4.2.6.8 and 6.1.1.4'
O O 0.0106 0.0060 'International Tables Vol C Tables 4.2.6.8 and 6.1.1.4'
P P 0.1023 0.0942 'International Tables Vol C Tables 4.2.6.8 and 6.1.1.4'
Cl Cl 0.1484 0.1585 'International Tables Vol C Tables 4.2.6.8 and 6.1.1.4'
Rh Rh -1.1178 0.9187 'International Tables Vol C Tables 4.2.6.8 and 6.1.1.4'

loop_
_geom_angle_atom_site_label_1
_geom_angle_atom_site_label_2
_geom_angle_atom_site_label_3
_geom_angle
N1 Rh1 P2 81.62(5)
N1 Rh1 P1 81.69(5)
P2 Rh1 P1 163.27(2)
N1 Rh1 Cl1 179.76(5)
P2 Rh1 Cl1 98.50(2)
P1 Rh1 Cl1 98.19(2)
C5 N1 C1 117.11(18)
C5 N1 Rh1 121.47(14)
C1 N1 Rh1 121.42(14)
O2 C1 N1 117.58(18)
O2 C1 C2 119.4(2)
N1 C1 C2 123.0(2)
C3 C2 C1 118.2(2)
C3 C2 H2 120.9
C1 C2 H2 120.9
C2 C3 C4 120.3(2)
C2 C3 H3 119.8
C4 C3 H3 119.8
C5 C4 C3 118.2(2)
C5 C4 H4 120.9
C3 C4 H4 120.9
O1 C5 N1 117.50(19)
O1 C5 C4 119.3(2)
N1 C5 C4 123.2(2)
C5 O1 P1 118.00(14)
C1 O2 P2 117.89(14)
O1 P1 C21 99.19(10)
O1 P1 C11 99.34(11)
C21 P1 C11 113.23(12)
O1 P1 Rh1 101.31(6)
C21 P1 Rh1 119.03(8)
C11 P1 Rh1 118.91(9)
C14 C11 C13 108.8(3)
C14 C11 C12 109.7(4)
C13 C11 C12 109.4(3)
C14 C11 P1 104.9(2)
C13 C11 P1 116.0(2)
C12 C11 P1 107.9(2)
C11 C12 H12A 109.5
C11 C12 H12B 109.5
H12A C12 H12B 109.5
C11 C12 H12C 109.5
H12A C12 H12C 109.5
H12B C12 H12C 109.5
C11 C13 H13A 109.5
C11 C13 H13B 109.5
H13A C13 H13B 109.5
C11 C13 H13C 109.5
H13A C13 H13C 109.5
H13B C13 H13C 109.5
C11 C14 H14A 109.5
C11 C14 H14B 109.5
H14A C14 H14B 109.5
C11 C14 H14C 109.5
H14A C14 H14C 109.5
H14B C14 H14C 109.5
C23 C21 C24 112.0(3)
C23 C21 C22 108.8(3)
C24 C21 C22 107.4(3)
C23 C21 P1 108.2(2)
C24 C21 P1 116.08(18)
C22 C21 P1 103.89(19)
C21 C22 H22A 109.5
C21 C22 H22B 109.5
H22A C22 H22B 109.5
C21 C22 H22C 109.5
H22A C22 H22C 109.5
H22B C22 H22C 109.5
C21 C23 H23A 109.5
C21 C23 H23B 109.5
H23A C23 H23B 109.5
C21 C23 H23C 109.5
H23A C23 H23C 109.5
H23B C23 H23C 109.5
C21 C24 H24A 109.5
C21 C24 H24B 109.5
H24A C24 H24B 109.5
C21 C24 H24C 109.5
H24A C24 H24C 109.5
H24B C24 H24C 109.5
O2 P2 C41 99.41(10)
O2 P2 C31 98.90(10)
C41 P2 C31 113.49(12)
O2 P2 Rh1 101.47(6)
C41 P2 Rh1 119.95(8)
C31 P2 Rh1 117.76(9)
C34 C31 C32 108.6(3)
C34 C31 C33 109.1(3)
C32 C31 C33 110.0(3)
C34 C31 P2 104.70(19)
C32 C31 P2 108.17(19)
C33 C31 P2 115.9(2)
C31 C32 H32A 109.5
C31 C32 H32B 109.5
H32A C32 H32B 109.5
C31 C32 H32C 109.5
H32A C32 H32C 109.5
H32B C32 H32C 109.5
C31 C33 H33A 109.5
C31 C33 H33B 109.5
H33A C33 H33B 109.5
C31 C33 H33C 109.5
H33A C33 H33C 109.5
H33B C33 H33C 109.5
C31 C34 H34A 109.5
C31 C34 H34B 109.5
H34A C34 H34B 109.5
C31 C34 H34C 109.5
H34A C34 H34C 109.5
H34B C34 H34C 109.5
C42 C41 C43 110.2(3)
C42 C41 C44 109.1(3)
C43 C41 C44 108.9(3)
C42 C41 P2 116.41(18)
C43 C41 P2 107.27(19)
C44 C41 P2 104.62(19)
C41 C42 H42A 109.5
C41 C42 H42B 109.5
H42A C42 H42B 109.5
C41 C42 H42C 109.5
H42A C42 H42C 109.5
H42B C42 H42C 109.5
C41 C43 H43A 109.5
C41 C43 H43B 109.5
H43A C43 H43B 109.5
C41 C43 H43C 109.5
H43A C43 H43C 109.5
H43B C43 H43C 109.5
C41 C44 H44A 109.5
C41 C44 H44B 109.5
H44A C44 H44B 109.5
C41 C44 H44C 109.5
H44A C44 H44C 109.5
H44B C44 H44C 109.5

loop_
_geom_bond_atom_site_label_1
_geom_bond_atom_site_label_2
_geom_bond_distance
Rh1 N1 2.0083(18)
Rh1 P2 2.2491(6)
Rh1 P1 2.2493(6)
Rh1 Cl1 2.3562(7)
N1 C5 1.359(3)
N1 C1 1.360(3)
C1 O2 1.349(3)
C1 C2 1.383(3)
C2 C3 1.382(3)
C2 H2 0.9500
C3 C4 1.383(3)
C3 H3 0.9500
C4 C5 1.380(3)
C4 H4 0.9500
C5 O1 1.349(3)
O1 P1 1.6999(17)
O2 P2 1.6976(17)
P1 C21 1.860(2)
P1 C11 1.863(3)
C11 C14 1.514(5)
C11 C13 1.522(4)
C11 C12 1.527(4)
C12 H12A 0.9800
C12 H12B 0.9800
C12 H12C 0.9800
C13 H13A 0.9800
C13 H13B 0.9800
C13 H13C 0.9800
C14 H14A 0.9800
C14 H14B 0.9800
C14 H14C 0.9800
C21 C23 1.505(4)
C21 C24 1.511(4)
C21 C22 1.528(5)
C22 H22A 0.9800
C22 H22B 0.9800
C22 H22C 0.9800
C23 H23A 0.9800
C23 H23B 0.9800
C23 H23C 0.9800
C24 H24A 0.9800
C24 H24B 0.9800
C24 H24C 0.9800
P2 C41 1.862(2)
P2 C31 1.865(3)
C31 C34 1.521(4)
C31 C32 1.528(4)
C31 C33 1.530(4)
C32 H32A 0.9800
C32 H32B 0.9800
C32 H32C 0.9800
C33 H33A 0.9800
C33 H33B 0.9800
C33 H33C 0.9800
C34 H34A 0.9800
C34 H34B 0.9800
C34 H34C 0.9800
C41 C42 1.512(4)
C41 C43 1.532(4)
C41 C44 1.532(4)
C42 H42A 0.9800
C42 H42B 0.9800
C42 H42C 0.9800
C43 H43A 0.9800
C43 H43B 0.9800
C43 H43C 0.9800
C44 H44A 0.9800
C44 H44B 0.9800
C44 H44C 0.9800
